data_4513827
loop_
_publ_author_name
'Ansell, Melvyn B.'
'Spencer, John'
'Navarro, Oscar'

_publ_section_title
;
 (N-Heterocyclic Carbene)2-Pd(0)-Catalyzed Silaboration of Internal and
 Terminal Alkynes: Scope and Mechanistic Studies
;
_journal_issue 4
_journal_name_full 'ACS Catalysis'
_journal_page_first 2192
_journal_paper_doi 10.1021/acscatal.6b00127
_journal_volume 6
_journal_year 2016
_chemical_formula_moiety 'C28 H47 B N4 O2 Pd Si'
_chemical_formula_sum 'C28 H47 B N4 O2 Pd Si'
_chemical_formula_weight 616.99
_space_group_crystal_system monoclinic
_space_group_IT_number 14
_space_group_name_Hall '-P 2yn'
_space_group_name_H-M_alt 'P 1 21/n 1'
_symmetry_space_group_name_Hall '-P 2yn'
_symmetry_space_group_name_H-M 'P 1 21/n 1'
_atom_sites_solution_hydrogens geom
_atom_sites_solution_primary direct
_audit_creation_date 2015-09-25
_audit_creation_method
;
Olex2 1.2
(compiled 2014.09.19 svn.r3010 for OlexSys, GUI svn.r4874)
;
_cell_angle_alpha 90
_cell_angle_beta 113.454(3)
_cell_angle_gamma 90
_cell_formula_units_Z 4
_cell_length_a 12.9381(3)
_cell_length_b 17.8318(3)
_cell_length_c 14.8311(4)
_cell_measurement_reflns_used 12890
_cell_measurement_temperature 173
_cell_measurement_theta_max 61.1290
_cell_measurement_theta_min 4.4380
_cell_volume 3138.98(14)
_computing_cell_refinement
;
CrysAlisPro, Agilent Technologies,
Version 1.171.37.35 (release 13-08-2014 CrysAlis171 .NET)
(compiled Aug 13 2014,18:06:01)
;
_computing_data_collection
;
CrysAlisPro, Agilent Technologies,
Version 1.171.37.35 (release 13-08-2014 CrysAlis171 .NET)
(compiled Aug 13 2014,18:06:01)
;
_computing_data_reduction
;
CrysAlisPro, Agilent Technologies,
Version 1.171.37.35 (release 13-08-2014 CrysAlis171 .NET)
(compiled Aug 13 2014,18:06:01)
;
_computing_molecular_graphics 'Olex2 (Dolomanov et al., 2009)'
_computing_publication_material 'Olex2 (Dolomanov et al., 2009)'
_computing_structure_refinement 'ShelXL (Sheldrick, 2008)'
_computing_structure_solution 'ShelXT (Sheldrick, 2008)'
_diffrn_ambient_temperature 173
_diffrn_detector 'CCD plate'
_diffrn_detector_area_resol_mean 16.1033
_diffrn_detector_type Eos
_diffrn_measured_fraction_theta_full 0.997
_diffrn_measured_fraction_theta_max 0.997
_diffrn_measurement_details
;
  1 omega    1.00   84.00   1.0000    6.0000
omega____ theta____ kappa____ phi______ frames
    -       36.8763 -115.0000  166.0000 83

  2 omega   22.00   89.00   1.0000    6.0000
omega____ theta____ kappa____ phi______ frames
    -       36.8763   38.0000    0.0000 67

  3 omega   48.00   91.00   1.0000    6.0000
omega____ theta____ kappa____ phi______ frames
    -       36.8763   57.0000   30.0000 43

  4 omega   70.00  105.00   1.0000    6.0000
omega____ theta____ kappa____ phi______ frames
    -       36.8763 -178.0000   60.0000 35

  5 omega  -35.00   62.00   1.0000    6.0000
omega____ theta____ kappa____ phi______ frames
    -       36.8763  -19.0000 -180.0000 97

  6 omega   45.00   71.00   1.0000   22.5000
omega____ theta____ kappa____ phi______ frames
    -       86.5000  -92.0000   44.7431 26

  7 omega   27.00  108.00   1.0000   22.5000
omega____ theta____ kappa____ phi______ frames
    -       86.5000  -93.0000  131.6971 81

  8 omega   17.00  114.00   1.0000   22.5000
omega____ theta____ kappa____ phi______ frames
    -       86.5000  -92.0000  -63.1315 97

  9 omega   50.00  115.00   1.0000   22.5000
omega____ theta____ kappa____ phi______ frames
    -       86.5000   15.0000 -180.0000 65

 10 omega  101.00  150.00   1.0000   22.5000
omega____ theta____ kappa____ phi______ frames
    -       86.5000   45.0000 -120.0000 49

 11 omega   29.00   75.00   1.0000   22.5000
omega____ theta____ kappa____ phi______ frames
    -       86.5000  -45.0000  -30.0000 46

 12 omega   58.00   89.00   1.0000   22.5000
omega____ theta____ kappa____ phi______ frames
    -       86.5000  -61.0000  150.0000 31

 13 omega   34.00   62.00   1.0000   22.5000
omega____ theta____ kappa____ phi______ frames
    -       86.5000  -30.0000 -120.0000 28

 14 omega   49.00   74.00   1.0000   22.5000
omega____ theta____ kappa____ phi______ frames
    -       86.5000  -45.0000   30.0000 25

 15 omega   86.00  116.00   1.0000   22.5000
omega____ theta____ kappa____ phi______ frames
    -       86.5000  -93.0000    7.0916 30

 16 omega   49.00   96.00   1.0000   22.5000
omega____ theta____ kappa____ phi______ frames
    -       86.5000   15.0000   30.0000 47

 17 omega   19.00   94.00   1.0000   22.5000
omega____ theta____ kappa____ phi______ frames
    -       86.5000  -77.0000  150.0000 75

 18 omega   80.00  105.00   1.0000   22.5000
omega____ theta____ kappa____ phi______ frames
    -       86.5000  -61.0000 -120.0000 25

 19 omega  107.00  158.00   1.0000   22.5000
omega____ theta____ kappa____ phi______ frames
    -       86.5000   15.0000   30.0000 51

 20 omega   21.00   63.00   1.0000   22.5000
omega____ theta____ kappa____ phi______ frames
    -       86.5000  -30.0000  120.0000 42

 21 omega   69.00  150.00   1.0000   22.5000
omega____ theta____ kappa____ phi______ frames
    -       86.5000   45.0000  -90.0000 81

 22 omega   23.00   63.00   1.0000   22.5000
omega____ theta____ kappa____ phi______ frames
    -       86.5000 -111.0000  120.0000 40

 23 omega   70.00   95.00   1.0000   22.5000
omega____ theta____ kappa____ phi______ frames
    -       86.5000   61.0000  120.0000 25

 24 omega   38.00   67.00   1.0000   22.5000
omega____ theta____ kappa____ phi______ frames
    -       86.5000 -111.0000  -60.0000 29

 25 omega   60.00   86.00   1.0000   22.5000
omega____ theta____ kappa____ phi______ frames
    -       86.5000   77.0000  -30.0000 26

 26 omega  120.00  150.00   1.0000   22.5000
omega____ theta____ kappa____ phi______ frames
    -       86.5000   30.0000  -60.0000 30

 27 omega   27.00   81.00   1.0000   22.5000
omega____ theta____ kappa____ phi______ frames
    -       86.5000  -77.0000   60.0000 54

 28 omega   24.00   69.00   1.0000   22.5000
omega____ theta____ kappa____ phi______ frames
    -       86.5000  -45.0000  -60.0000 45

 29 omega   70.00  108.00   1.0000   22.5000
omega____ theta____ kappa____ phi______ frames
    -       86.5000   61.0000 -150.0000 38

 30 omega  128.00  153.00   1.0000   22.5000
omega____ theta____ kappa____ phi______ frames
    -       86.5000   61.0000 -150.0000 25

 31 omega   69.00  116.00   1.0000   22.5000
omega____ theta____ kappa____ phi______ frames
    -       86.5000   45.0000    0.0000 47

 32 omega   93.00  120.00   1.0000   22.5000
omega____ theta____ kappa____ phi______ frames
    -       86.5000  -92.0000   44.7431 27

 33 omega   44.00   70.00   1.0000   22.5000
omega____ theta____ kappa____ phi______ frames
    -       86.5000  -93.0000    7.0916 26

 34 omega   76.00  101.00   1.0000   22.5000
omega____ theta____ kappa____ phi______ frames
    -       86.5000  -92.0000 -169.6762 25

 35 omega  127.00  154.00   1.0000   22.5000
omega____ theta____ kappa____ phi______ frames
    -       86.5000   45.0000  -30.0000 27

 36 omega   93.00  140.00   1.0000   22.5000
omega____ theta____ kappa____ phi______ frames
    -       86.5000   30.0000   60.0000 47

 37 omega   65.00   92.00   1.0000   22.5000
omega____ theta____ kappa____ phi______ frames
    -       86.5000   77.0000  150.0000 27

 38 omega   56.00   90.00   1.0000   22.5000
omega____ theta____ kappa____ phi______ frames
    -       86.5000 -111.0000  -90.0000 34

 39 omega   18.00   43.00   1.0000   22.5000
omega____ theta____ kappa____ phi______ frames
    -       86.5000 -111.0000  150.0000 25

 40 omega   94.00  121.00   1.0000   22.5000
omega____ theta____ kappa____ phi______ frames
    -       86.5000  111.0000  -30.0000 27

 41 omega   74.00  112.00   1.0000   22.5000
omega____ theta____ kappa____ phi______ frames
    -       86.5000  -77.0000  -30.0000 38

 42 omega   38.00   64.00   1.0000   22.5000
omega____ theta____ kappa____ phi______ frames
    -       86.5000  -92.0000 -169.6762 26
;
_diffrn_measurement_device 'four-circle diffractometer'
_diffrn_measurement_device_type 'Xcalibur, Eos, Gemini ultra'
_diffrn_measurement_method '\w scans'
_diffrn_orient_matrix_UB_11 0.0550988000
_diffrn_orient_matrix_UB_12 -0.0730866000
_diffrn_orient_matrix_UB_13 -0.0143924000
_diffrn_orient_matrix_UB_21 -0.0591805000
_diffrn_orient_matrix_UB_22 -0.0438486000
_diffrn_orient_matrix_UB_23 0.0553901000
_diffrn_orient_matrix_UB_31 -0.1015065000
_diffrn_orient_matrix_UB_32 -0.0141209000
_diffrn_orient_matrix_UB_33 -0.0977163000
_diffrn_radiation_monochromator mirror
_diffrn_radiation_probe x-ray
_diffrn_radiation_type CuK\a
_diffrn_radiation_wavelength 1.54184
_diffrn_reflns_av_R_equivalents 0.0510
_diffrn_reflns_av_unetI/netI 0.0297
_diffrn_reflns_Laue_measured_fraction_full 0.997
_diffrn_reflns_Laue_measured_fraction_max 0.997
_diffrn_reflns_limit_h_max 14
_diffrn_reflns_limit_h_min -14
_diffrn_reflns_limit_k_max 20
_diffrn_reflns_limit_k_min -19
_diffrn_reflns_limit_l_max 16
_diffrn_reflns_limit_l_min -16
_diffrn_reflns_number 30277
_diffrn_reflns_point_group_measured_fraction_full 0.997
_diffrn_reflns_point_group_measured_fraction_max 0.997
_diffrn_reflns_theta_full 61.190
_diffrn_reflns_theta_max 61.190
_diffrn_reflns_theta_min 3.846
_diffrn_source 'sealed X-ray tube'
_diffrn_source_type 'Enhance Ultra (Cu) X-ray Source'
_exptl_absorpt_coefficient_mu 5.360
_exptl_absorpt_correction_T_max 1.00000
_exptl_absorpt_correction_T_min 0.54539
_exptl_absorpt_correction_type multi-scan
_exptl_absorpt_process_details
;
CrysAlisPro, Agilent Technologies,
Version 1.171.37.35 (release 13-08-2014 CrysAlis171 .NET)
(compiled Aug 13 2014,18:06:01)
Empirical absorption correction using spherical harmonics,
 implemented in SCALE3 ABSPACK scaling algorithm.
;
_exptl_crystal_colour colourless
_exptl_crystal_colour_primary colourless
_exptl_crystal_density_diffrn 1.306
_exptl_crystal_description block
_exptl_crystal_F_000 1296
_exptl_crystal_size_max 0.14
_exptl_crystal_size_mid 0.12
_exptl_crystal_size_min 0.1
_refine_diff_density_max 0.948
_refine_diff_density_min -0.647
_refine_diff_density_rms 0.063
_refine_ls_extinction_method none
_refine_ls_goodness_of_fit_ref 1.044
_refine_ls_hydrogen_treatment constr
_refine_ls_matrix_type full
_refine_ls_number_parameters 348
_refine_ls_number_reflns 4815
_refine_ls_number_restraints 0
_refine_ls_restrained_S_all 1.044
_refine_ls_R_factor_all 0.0404
_refine_ls_R_factor_gt 0.0350
_refine_ls_shift/su_max 0.001
_refine_ls_shift/su_mean 0.000
_refine_ls_structure_factor_coef Fsqd
_refine_ls_weighting_details 'w=1/[\s^2^(Fo^2^)+(0.0371P)^2^+4.3510P] where P=(Fo^2^+2Fc^2^)/3'
_refine_ls_weighting_scheme calc
_refine_ls_wR_factor_gt 0.0840
_refine_ls_wR_factor_ref 0.0880
_reflns_Friedel_coverage 0.000
_reflns_number_gt 4288
_reflns_number_total 4815
_reflns_threshold_expression 'I > 2\s(I)'
_cod_data_source_file cs6b00127_si_003.cif
_cod_data_source_block pdsib1
_cod_depositor_comments 'Adding full bibliography for 4513825--4513827.cif.'
_cod_original_cell_volume 3138.99(13)
_cod_database_code 4513827
_chemical_oxdiff_formula C28H47O2N4BSiPd
_shelx_space_group_comment
;
The symmetry employed for this shelxl refinement is uniquely defined
by the following loop, which should always be used as a source of
symmetry information in preference to the above space-group names.
They are only intended as comments.
;
_reflns_odcompleteness_completeness 85.93
_reflns_odcompleteness_iscentric 1
_reflns_odcompleteness_theta 66.97
_olex2_refinement_description
;
1. Fixed Uiso
 At 1.2 times of:
  All C(H) groups
 At 1.5 times of:
  All C(H,H,H) groups
2.a Aromatic/amide H refined with riding coordinates:
 C00O(H00S), C00S(H00), C00V(H1AA), C00X(H3AA), C00Z(H5AA)
2.b Idealised Me refined as rotating group:
 C00I(H00A,H00B,H00C), C00J(H00D,H00E,H00F), C00K(H00G,H00H,H00I), C00L(H00J,
 H00K,H00L), C00M(H00M,H00N,H00O), C00N(H00P,H00Q,H00R), C00P(H00T,H00U,H00V),
 C00Q(H00W,H00X,H00Y), C00R(H00Z,H,HA), C00U(H0AA,HB,HC), C00W(H2AA,HD,HE),
 C00Y(H4AA,HF,HG), C010(H01A,H01B,H01C), C011(H01D,H01E,H01F)
;
_shelx_shelxl_version_number 2014/7
_olex2_submission_special_instructions 'No special instructions were received'

loop_
_space_group_symop_operation_xyz
'x, y, z'
'-x+1/2, y+1/2, -z+1/2'
'-x, -y, -z'
'x-1/2, -y-1/2, z-1/2'

loop_
_atom_site_label
_atom_site_type_symbol
_atom_site_fract_x
_atom_site_fract_y
_atom_site_fract_z
_atom_site_U_iso_or_equiv
_atom_site_adp_type
_atom_site_occupancy
_atom_site_site_symmetry_order
_atom_site_calc_flag
_atom_site_refinement_flags_posn
Pd01 Pd 0.39379(2) 0.76052(2) 0.75201(2) 0.03300(10) Uani 1 1 d .
Si02 Si 0.50486(8) 0.66455(5) 0.73077(7) 0.0363(2) Uani 1 1 d .
O003 O 0.3038(2) 0.63995(14) 0.84680(18) 0.0434(6) Uani 1 1 d .
O004 O 0.2082(2) 0.64216(15) 0.68171(19) 0.0508(7) Uani 1 1 d .
N005 N 0.5841(2) 0.88215(16) 0.8263(2) 0.0382(7) Uani 1 1 d .
N006 N 0.1585(2) 0.83384(15) 0.6696(2) 0.0359(6) Uani 1 1 d .
N007 N 0.5159(2) 0.87904(17) 0.6708(2) 0.0409(7) Uani 1 1 d .
N008 N 0.2245(2) 0.84087(15) 0.8254(2) 0.0364(6) Uani 1 1 d .
C009 C 0.5034(3) 0.84786(18) 0.7488(3) 0.0349(7) Uani 1 1 d .
C00A C 0.2524(3) 0.81816(18) 0.7507(3) 0.0348(7) Uani 1 1 d .
C00B C 0.0743(3) 0.86574(18) 0.6925(3) 0.0386(8) Uani 1 1 d .
C00C C 0.6467(3) 0.9330(2) 0.7973(3) 0.0422(9) Uani 1 1 d .
C00D C 0.1505(3) 0.5878(2) 0.7151(3) 0.0411(8) Uani 1 1 d .
C00E C 0.2053(3) 0.5943(2) 0.8284(3) 0.0429(8) Uani 1 1 d .
C00F C 0.1159(3) 0.87044(19) 0.7914(3) 0.0395(8) Uani 1 1 d .
C00G C 0.6469(3) 0.69969(19) 0.7373(3) 0.0386(8) Uani 1 1 d .
C00H C 0.6038(3) 0.9315(2) 0.6996(3) 0.0452(9) Uani 1 1 d .
C00I C 0.1487(4) 0.8163(2) 0.5707(3) 0.0515(10) Uani 1 1 d .
H00A H 0.1620 0.8618 0.5397 0.077 Uiso 1 1 calc GR
H00B H 0.0728 0.7972 0.5318 0.077 Uiso 1 1 calc GR
H00C H 0.2045 0.7781 0.5739 0.077 Uiso 1 1 calc GR
C00J C 0.5468(3) 0.5802(2) 0.8153(3) 0.0504(9) Uani 1 1 d .
H00D H 0.5923 0.5967 0.8826 0.076 Uiso 1 1 calc GR
H00E H 0.5909 0.5455 0.7935 0.076 Uiso 1 1 calc GR
H00F H 0.4789 0.5548 0.8137 0.076 Uiso 1 1 calc GR
C00K C 0.0664(4) 0.9013(3) 0.8593(3) 0.0577(11) Uani 1 1 d .
H00G H 0.0699 0.8631 0.9080 0.087 Uiso 1 1 calc GR
H00H H -0.0123 0.9153 0.8214 0.087 Uiso 1 1 calc GR
H00I H 0.1092 0.9456 0.8929 0.087 Uiso 1 1 calc GR
C00L C 0.3007(3) 0.8331(2) 0.9281(3) 0.0525(10) Uani 1 1 d .
H00J H 0.3647 0.8014 0.9331 0.079 Uiso 1 1 calc GR
H00K H 0.2606 0.8099 0.9647 0.079 Uiso 1 1 calc GR
H00L H 0.3282 0.8827 0.9557 0.079 Uiso 1 1 calc GR
C00M C 0.4376(3) 0.6209(2) 0.6037(3) 0.0525(10) Uani 1 1 d .
H00M H 0.3694 0.5936 0.5977 0.079 Uiso 1 1 calc GR
H00N H 0.4909 0.5861 0.5940 0.079 Uiso 1 1 calc GR
H00O H 0.4178 0.6605 0.5538 0.079 Uiso 1 1 calc GR
C00N C -0.0367(3) 0.8879(2) 0.6150(3) 0.0559(10) Uani 1 1 d .
H00P H -0.0255 0.9277 0.5742 0.084 Uiso 1 1 calc GR
H00Q H -0.0861 0.9061 0.6460 0.084 Uiso 1 1 calc GR
H00R H -0.0715 0.8443 0.5737 0.084 Uiso 1 1 calc GR
C00O C 0.8544(4) 0.7578(3) 0.7510(4) 0.0605(12) Uani 1 1 d .
H00S H 0.9253 0.7759 0.7554 0.073 Uiso 1 1 calc R
C00P C 0.7415(3) 0.9779(3) 0.8693(4) 0.0654(13) Uani 1 1 d .
H00T H 0.7164 1.0019 0.9166 0.098 Uiso 1 1 calc GR
H00U H 0.7646 1.0166 0.8341 0.098 Uiso 1 1 calc GR
H00V H 0.8054 0.9448 0.9043 0.098 Uiso 1 1 calc GR
C00Q C 0.1817(7) 0.5122(3) 0.6820(4) 0.101(2) Uani 1 1 d .
H00W H 0.1682 0.5150 0.6122 0.152 Uiso 1 1 calc GR
H00X H 0.1352 0.4723 0.6920 0.152 Uiso 1 1 calc GR
H00Y H 0.2614 0.5014 0.7208 0.152 Uiso 1 1 calc GR
C00R C 0.6036(4) 0.8653(3) 0.9276(3) 0.0681(13) Uani 1 1 d .
H00Z H 0.5844 0.9092 0.9576 0.102 Uiso 1 1 calc GR
H H 0.6832 0.8526 0.9642 0.102 Uiso 1 1 calc GR
HA H 0.5566 0.8227 0.9293 0.102 Uiso 1 1 calc GR
C00S C 0.7336(4) 0.7178(3) 0.8265(3) 0.0670(13) Uani 1 1 d .
H00 H 0.7218 0.7101 0.8851 0.080 Uiso 1 1 calc R
B00T B 0.2997(3) 0.6714(2) 0.7608(3) 0.0351(8) Uani 1 1 d .
C00U C 0.4492(4) 0.8573(3) 0.5703(3) 0.0660(13) Uani 1 1 d .
H0AA H 0.4067 0.8117 0.5697 0.099 Uiso 1 1 calc GR
HB H 0.4991 0.8477 0.5362 0.099 Uiso 1 1 calc GR
HC H 0.3967 0.8978 0.5368 0.099 Uiso 1 1 calc GR
C00V C 0.8356(4) 0.7462(3) 0.8342(4) 0.0714(14) Uani 1 1 d .
H1AA H 0.8925 0.7577 0.8968 0.086 Uiso 1 1 calc R
C00W C 0.6366(5) 0.9731(3) 0.6279(4) 0.0841(17) Uani 1 1 d .
H2AA H 0.6670 0.9378 0.5940 0.126 Uiso 1 1 calc GR
HD H 0.6940 1.0105 0.6628 0.126 Uiso 1 1 calc GR
HE H 0.5703 0.9982 0.5797 0.126 Uiso 1 1 calc GR
C00X C 0.6700(4) 0.7139(3) 0.6562(4) 0.0739(15) Uani 1 1 d .
H3AA H 0.6138 0.7029 0.5930 0.089 Uiso 1 1 calc R
C00Y C 0.2389(6) 0.5223(3) 0.8837(4) 0.108(3) Uani 1 1 d .
H4AA H 0.2988 0.4986 0.8690 0.162 Uiso 1 1 calc GR
HF H 0.1737 0.4888 0.8640 0.162 Uiso 1 1 calc GR
HG H 0.2665 0.5323 0.9543 0.162 Uiso 1 1 calc GR
C00Z C 0.7711(5) 0.7433(4) 0.6625(4) 0.0892(19) Uani 1 1 d .
H5AA H 0.7824 0.7535 0.6042 0.107 Uiso 1 1 calc R
C010 C 0.1325(4) 0.6408(4) 0.8678(5) 0.100(2) Uani 1 1 d .
H01A H 0.1778 0.6558 0.9357 0.150 Uiso 1 1 calc GR
H01B H 0.0684 0.6106 0.8659 0.150 Uiso 1 1 calc GR
H01C H 0.1048 0.6856 0.8270 0.150 Uiso 1 1 calc GR
C011 C 0.0277(4) 0.5987(5) 0.6684(4) 0.120(3) Uani 1 1 d .
H01D H 0.0099 0.6515 0.6737 0.179 Uiso 1 1 calc GR
H01E H -0.0088 0.5672 0.7014 0.179 Uiso 1 1 calc GR
H01F H 0.0002 0.5846 0.5989 0.179 Uiso 1 1 calc GR

loop_
_atom_site_aniso_label
_atom_site_aniso_U_11
_atom_site_aniso_U_22
_atom_site_aniso_U_33
_atom_site_aniso_U_23
_atom_site_aniso_U_13
_atom_site_aniso_U_12
Pd01 0.03266(15) 0.02744(15) 0.03921(16) 0.00232(10) 0.01463(11) -0.00116(9)
Si02 0.0340(5) 0.0330(5) 0.0406(5) -0.0009(4) 0.0133(4) 0.0001(4)
O003 0.0410(13) 0.0447(14) 0.0415(14) 0.0019(11) 0.0132(11) -0.0131(11)
O004 0.0559(16) 0.0506(16) 0.0392(14) 0.0046(12) 0.0119(12) -0.0208(13)
N005 0.0343(15) 0.0382(16) 0.0383(16) 0.0081(13) 0.0106(13) -0.0003(12)
N006 0.0403(16) 0.0293(15) 0.0349(16) -0.0013(11) 0.0116(13) 0.0001(12)
N007 0.0424(16) 0.0436(17) 0.0387(17) 0.0009(13) 0.0182(14) -0.0067(13)
N008 0.0368(15) 0.0337(15) 0.0372(16) -0.0005(12) 0.0133(13) -0.0026(12)
C009 0.0326(17) 0.0320(17) 0.0412(19) 0.0036(15) 0.0159(15) 0.0045(14)
C00A 0.0398(18) 0.0251(16) 0.0380(19) 0.0004(14) 0.0139(16) -0.0067(14)
C00B 0.0376(18) 0.0277(17) 0.047(2) -0.0048(15) 0.0129(16) -0.0033(14)
C00C 0.0342(18) 0.0359(19) 0.053(2) 0.0092(16) 0.0140(17) -0.0030(15)
C00D 0.0363(18) 0.0397(19) 0.047(2) 0.0000(16) 0.0167(16) -0.0080(15)
C00E 0.042(2) 0.042(2) 0.046(2) 0.0056(16) 0.0191(17) -0.0103(16)
C00F 0.0372(18) 0.0309(18) 0.052(2) -0.0048(15) 0.0198(17) -0.0030(14)
C00G 0.0363(18) 0.0346(19) 0.045(2) -0.0024(15) 0.0159(16) 0.0030(14)
C00H 0.043(2) 0.046(2) 0.049(2) 0.0063(17) 0.0207(18) -0.0081(16)
C00I 0.062(2) 0.052(2) 0.035(2) -0.0036(17) 0.0133(18) 0.0038(19)
C00J 0.050(2) 0.037(2) 0.063(3) 0.0057(18) 0.021(2) 0.0043(17)
C00K 0.056(2) 0.060(3) 0.065(3) -0.012(2) 0.032(2) -0.001(2)
C00L 0.055(2) 0.060(3) 0.036(2) 0.0030(18) 0.0120(18) 0.0027(19)
C00M 0.049(2) 0.051(2) 0.055(2) -0.0098(19) 0.0180(19) -0.0024(18)
C00N 0.042(2) 0.050(2) 0.062(3) -0.007(2) 0.0069(19) 0.0030(18)
C00O 0.049(2) 0.062(3) 0.080(3) -0.011(2) 0.035(2) -0.010(2)
C00P 0.044(2) 0.069(3) 0.066(3) 0.011(2) 0.004(2) -0.018(2)
C00Q 0.187(7) 0.048(3) 0.081(4) -0.012(3) 0.066(4) -0.020(3)
C00R 0.062(3) 0.089(3) 0.041(2) 0.018(2) 0.009(2) -0.025(2)
C00S 0.045(2) 0.102(4) 0.048(2) 0.014(2) 0.011(2) -0.014(2)
B00T 0.034(2) 0.0281(19) 0.041(2) 0.0014(16) 0.0134(17) 0.0055(15)
C00U 0.080(3) 0.076(3) 0.044(2) -0.008(2) 0.027(2) -0.030(3)
C00V 0.039(2) 0.102(4) 0.060(3) 0.011(3) 0.006(2) -0.018(2)
C00W 0.076(3) 0.108(4) 0.068(3) 0.019(3) 0.029(3) -0.040(3)
C00X 0.063(3) 0.114(4) 0.051(3) -0.029(3) 0.029(2) -0.037(3)
C00Y 0.118(5) 0.062(3) 0.083(4) 0.026(3) -0.025(3) -0.037(3)
C00Z 0.087(4) 0.133(5) 0.070(3) -0.039(3) 0.055(3) -0.050(3)
C010 0.062(3) 0.165(6) 0.086(4) -0.048(4) 0.044(3) -0.024(4)
C011 0.047(3) 0.235(9) 0.068(4) 0.039(5) 0.012(3) 0.019(4)

loop_
_atom_type_symbol
_atom_type_description
_atom_type_scat_dispersion_real
_atom_type_scat_dispersion_imag
_atom_type_scat_source
C C 0.0181 0.0091 'International Tables Vol C Tables 4.2.6.8 and 6.1.1.4'
H H 0.0000 0.0000 'International Tables Vol C Tables 4.2.6.8 and 6.1.1.4'
B B 0.0090 0.0039 'International Tables Vol C Tables 4.2.6.8 and 6.1.1.4'
N N 0.0311 0.0180 'International Tables Vol C Tables 4.2.6.8 and 6.1.1.4'
O O 0.0492 0.0322 'International Tables Vol C Tables 4.2.6.8 and 6.1.1.4'
Pd Pd 0.1215 3.9337 'International Tables Vol C Tables 4.2.6.8 and 6.1.1.4'
Si Si 0.2541 0.3302 'International Tables Vol C Tables 4.2.6.8 and 6.1.1.4'

loop_
_geom_angle_atom_site_label_1
_geom_angle_atom_site_label_2
_geom_angle_atom_site_label_3
_geom_angle
C009 Pd01 Si02 94.71(9)
C00A Pd01 Si02 160.34(9)
C00A Pd01 C009 103.26(12)
B00T Pd01 Si02 81.49(11)
B00T Pd01 C009 175.34(13)
B00T Pd01 C00A 80.89(13)
C00G Si02 Pd01 112.62(11)
C00J Si02 Pd01 121.47(13)
C00J Si02 C00G 102.17(17)
C00J Si02 C00M 103.26(19)
C00M Si02 Pd01 111.74(13)
C00M Si02 C00G 103.69(17)
B00T O003 C00E 110.4(3)
B00T O004 C00D 110.4(3)
C009 N005 C00C 112.2(3)
C009 N005 C00R 122.9(3)
C00C N005 C00R 124.8(3)
C00A N006 C00B 112.4(3)
C00A N006 C00I 122.5(3)
C00B N006 C00I 125.0(3)
C009 N007 C00H 111.9(3)
C009 N007 C00U 123.2(3)
C00H N007 C00U 124.8(3)
C00A N008 C00F 112.1(3)
C00A N008 C00L 122.5(3)
C00F N008 C00L 125.4(3)
N005 C009 Pd01 127.6(2)
N007 C009 Pd01 129.1(3)
N007 C009 N005 103.1(3)
N006 C00A Pd01 125.6(2)
N006 C00A N008 103.1(3)
N008 C00A Pd01 130.9(2)
N006 C00B C00N 122.0(3)
C00F C00B N006 106.3(3)
C00F C00B C00N 131.7(4)
N005 C00C C00P 122.6(4)
C00H C00C N005 106.4(3)
C00H C00C C00P 130.9(4)
O004 C00D C00E 104.4(3)
O004 C00D C00Q 104.1(3)
O004 C00D C011 111.3(4)
C00Q C00D C00E 110.3(4)
C011 C00D C00E 116.3(4)
C011 C00D C00Q 109.6(5)
O003 C00E C00D 103.7(3)
O003 C00E C00Y 109.8(4)
O003 C00E C010 104.7(3)
C00Y C00E C00D 116.1(4)
C00Y C00E C010 110.1(5)
C010 C00E C00D 111.7(4)
N008 C00F C00K 122.4(3)
C00B C00F N008 106.1(3)
C00B C00F C00K 131.5(4)
C00S C00G Si02 121.4(3)
C00X C00G Si02 123.8(3)
C00X C00G C00S 114.6(4)
N007 C00H C00W 122.8(4)
C00C C00H N007 106.3(3)
C00C C00H C00W 130.9(4)
N006 C00I H00A 109.5
N006 C00I H00B 109.5
N006 C00I H00C 109.5
H00A C00I H00B 109.5
H00A C00I H00C 109.5
H00B C00I H00C 109.5
Si02 C00J H00D 109.5
Si02 C00J H00E 109.5
Si02 C00J H00F 109.5
H00D C00J H00E 109.5
H00D C00J H00F 109.5
H00E C00J H00F 109.5
C00F C00K H00G 109.5
C00F C00K H00H 109.5
C00F C00K H00I 109.5
H00G C00K H00H 109.5
H00G C00K H00I 109.5
H00H C00K H00I 109.5
N008 C00L H00J 109.5
N008 C00L H00K 109.5
N008 C00L H00L 109.5
H00J C00L H00K 109.5
H00J C00L H00L 109.5
H00K C00L H00L 109.5
Si02 C00M H00M 109.5
Si02 C00M H00N 109.5
Si02 C00M H00O 109.5
H00M C00M H00N 109.5
H00M C00M H00O 109.5
H00N C00M H00O 109.5
C00B C00N H00P 109.5
C00B C00N H00Q 109.5
C00B C00N H00R 109.5
H00P C00N H00Q 109.5
H00P C00N H00R 109.5
H00Q C00N H00R 109.5
C00V C00O H00S 120.3
C00Z C00O H00S 120.3
C00Z C00O C00V 119.3(4)
C00C C00P H00T 109.5
C00C C00P H00U 109.5
C00C C00P H00V 109.5
H00T C00P H00U 109.5
H00T C00P H00V 109.5
H00U C00P H00V 109.5
C00D C00Q H00W 109.5
C00D C00Q H00X 109.5
C00D C00Q H00Y 109.5
H00W C00Q H00X 109.5
H00W C00Q H00Y 109.5
H00X C00Q H00Y 109.5
N005 C00R H00Z 109.5
N005 C00R H 109.5
N005 C00R HA 109.5
H00Z C00R H 109.5
H00Z C00R HA 109.5
H C00R HA 109.5
C00G C00S H00 118.4
C00V C00S C00G 123.2(4)
C00V C00S H00 118.4
O003 B00T Pd01 125.0(3)
O003 B00T O004 109.5(3)
O004 B00T Pd01 124.5(3)
N007 C00U H0AA 109.5
N007 C00U HB 109.5
N007 C00U HC 109.5
H0AA C00U HB 109.5
H0AA C00U HC 109.5
HB C00U HC 109.5
C00O C00V C00S 119.4(4)
C00O C00V H1AA 120.3
C00S C00V H1AA 120.3
C00H C00W H2AA 109.5
C00H C00W HD 109.5
C00H C00W HE 109.5
H2AA C00W HD 109.5
H2AA C00W HE 109.5
HD C00W HE 109.5
C00G C00X H3AA 118.6
C00G C00X C00Z 122.8(4)
C00Z C00X H3AA 118.6
C00E C00Y H4AA 109.5
C00E C00Y HF 109.5
C00E C00Y HG 109.5
H4AA C00Y HF 109.5
H4AA C00Y HG 109.5
HF C00Y HG 109.5
C00O C00Z C00X 120.4(5)
C00O C00Z H5AA 119.8
C00X C00Z H5AA 119.8
C00E C010 H01A 109.5
C00E C010 H01B 109.5
C00E C010 H01C 109.5
H01A C010 H01B 109.5
H01A C010 H01C 109.5
H01B C010 H01C 109.5
C00D C011 H01D 109.5
C00D C011 H01E 109.5
C00D C011 H01F 109.5
H01D C011 H01E 109.5
H01D C011 H01F 109.5
H01E C011 H01F 109.5

loop_
_geom_bond_atom_site_label_1
_geom_bond_atom_site_label_2
_geom_bond_distance
Pd01 Si02 2.3352(9)
Pd01 C009 2.120(3)
Pd01 C00A 2.091(3)
Pd01 B00T 2.038(4)
Si02 C00G 1.907(4)
Si02 C00J 1.894(4)
Si02 C00M 1.900(4)
O003 C00E 1.443(4)
O003 B00T 1.375(5)
O004 C00D 1.427(4)
O004 B00T 1.394(5)
N005 C009 1.353(5)
N005 C00C 1.393(5)
N005 C00R 1.452(5)
N006 C00A 1.355(4)
N006 C00B 1.385(5)
N006 C00I 1.455(5)
N007 C009 1.350(4)
N007 C00H 1.402(5)
N007 C00U 1.446(5)
N008 C00A 1.356(4)
N008 C00F 1.395(5)
N008 C00L 1.455(5)
C00B C00F 1.349(5)
C00B C00N 1.493(5)
C00C C00H 1.330(6)
C00C C00P 1.498(6)
C00D C00E 1.547(5)
C00D C00Q 1.542(7)
C00D C011 1.472(6)
C00E C00Y 1.492(6)
C00E C010 1.534(7)
C00F C00K 1.496(5)
C00G C00S 1.389(6)
C00G C00X 1.374(6)
C00H C00W 1.489(6)
C00I H00A 0.9800
C00I H00B 0.9800
C00I H00C 0.9800
C00J H00D 0.9800
C00J H00E 0.9800
C00J H00F 0.9800
C00K H00G 0.9800
C00K H00H 0.9800
C00K H00I 0.9800
C00L H00J 0.9800
C00L H00K 0.9800
C00L H00L 0.9800
C00M H00M 0.9800
C00M H00N 0.9800
C00M H00O 0.9800
C00N H00P 0.9800
C00N H00Q 0.9800
C00N H00R 0.9800
C00O H00S 0.9500
C00O C00V 1.364(7)
C00O C00Z 1.351(7)
C00P H00T 0.9800
C00P H00U 0.9800
C00P H00V 0.9800
C00Q H00W 0.9800
C00Q H00X 0.9800
C00Q H00Y 0.9800
C00R H00Z 0.9800
C00R H 0.9800
C00R HA 0.9800
C00S H00 0.9500
C00S C00V 1.376(6)
C00U H0AA 0.9800
C00U HB 0.9800
C00U HC 0.9800
C00V H1AA 0.9500
C00W H2AA 0.9800
C00W HD 0.9800
C00W HE 0.9800
C00X H3AA 0.9500
C00X C00Z 1.378(7)
C00Y H4AA 0.9800
C00Y HF 0.9800
C00Y HG 0.9800
C00Z H5AA 0.9500
C010 H01A 0.9800
C010 H01B 0.9800
C010 H01C 0.9800
C011 H01D 0.9800
C011 H01E 0.9800
C011 H01F 0.9800

loop_
_geom_torsion_atom_site_label_1
_geom_torsion_atom_site_label_2
_geom_torsion_atom_site_label_3
_geom_torsion_atom_site_label_4
_geom_torsion
Si02 C00G C00S C00V -177.2(4)
Si02 C00G C00X C00Z 176.2(5)
O004 C00D C00E O003 -12.0(4)
O004 C00D C00E C00Y -132.5(4)
O004 C00D C00E C010 100.2(4)
N005 C00C C00H N007 -0.5(4)
N005 C00C C00H C00W -179.3(5)
N006 C00B C00F N008 -0.1(4)
N006 C00B C00F C00K 178.3(4)
C009 N005 C00C C00H 0.9(4)
C009 N005 C00C C00P -179.7(4)
C009 N007 C00H C00C 0.0(4)
C009 N007 C00H C00W 178.9(4)
C00A N006 C00B C00F -0.1(4)
C00A N006 C00B C00N 179.9(3)
C00A N008 C00F C00B 0.3(4)
C00A N008 C00F C00K -178.3(3)
C00B N006 C00A Pd01 173.7(2)
C00B N006 C00A N008 0.3(4)
C00C N005 C009 Pd01 175.0(2)
C00C N005 C009 N007 -0.8(4)
C00D O004 B00T Pd01 -171.1(3)
C00D O004 B00T O003 -1.7(4)
C00E O003 B00T Pd01 162.5(3)
C00E O003 B00T O004 -6.8(4)
C00F N008 C00A Pd01 -173.3(2)
C00F N008 C00A N006 -0.3(3)
C00G C00S C00V C00O 0.0(9)
C00G C00X C00Z C00O 1.8(10)
C00H N007 C009 Pd01 -175.3(3)
C00H N007 C009 N005 0.5(4)
C00I N006 C00A Pd01 -4.6(4)
C00I N006 C00A N008 -178.0(3)
C00I N006 C00B C00F 178.1(3)
C00I N006 C00B C00N -1.9(5)
C00L N008 C00A Pd01 5.7(5)
C00L N008 C00A N006 178.6(3)
C00L N008 C00F C00B -178.6(3)
C00L N008 C00F C00K 2.8(5)
C00N C00B C00F N008 179.9(4)
C00N C00B C00F C00K -1.7(7)
C00P C00C C00H N007 -179.8(4)
C00P C00C C00H C00W 1.4(8)
C00Q C00D C00E O003 99.3(4)
C00Q C00D C00E C00Y -21.1(6)
C00Q C00D C00E C010 -148.5(5)
C00R N005 C009 Pd01 -3.3(5)
C00R N005 C009 N007 -179.2(4)
C00R N005 C00C C00H 179.2(4)
C00R N005 C00C C00P -1.4(6)
C00S C00G C00X C00Z 0.3(8)
B00T O003 C00E C00D 11.6(4)
B00T O003 C00E C00Y 136.3(4)
B00T O003 C00E C010 -105.6(4)
B00T O004 C00D C00E 8.7(4)
B00T O004 C00D C00Q -107.1(4)
B00T O004 C00D C011 134.9(5)
C00U N007 C009 Pd01 1.9(5)
C00U N007 C009 N005 177.7(4)
C00U N007 C00H C00C -177.1(4)
C00U N007 C00H C00W 1.8(7)
C00V C00O C00Z C00X -3.0(9)
C00X C00G C00S C00V -1.2(7)
C00Z C00O C00V C00S 2.1(8)
C011 C00D C00E O003 -135.1(5)
C011 C00D C00E C00Y 104.5(6)
C011 C00D C00E C010 -22.9(6)
